data_4509726
loop_
_publ_author_name
'Ouellette, Wayne'
'Liu, Hongxue'
'Whitenack, Kelly'
'O&#x2019;Connor, Charles J.'
'Zubieta, Jon'

_publ_section_title
;
 A Three-Dimensional Porous and Magnetic Framework Constructed from
 {Cu4(\m4-Cl)}+7Clusters and 4-(1H-Tetrazol-5yl)-benzoic Acid,
 (Me2NH2)[Cu4Cl(tba)4(H2O)4]&#x00B7;2DMF
;
_journal_issue 10
_journal_name_full 'Crystal Growth &amp; Design'
_journal_page_first 4258
_journal_paper_doi 10.1021/cg900734d
_journal_volume 9
_journal_year 2009
_chemical_formula_moiety 'C32 H32 Cl Cu4 N16 O12, C8 H22 N3 O4'
_chemical_formula_sum 'C40 H54 Cl Cu4 N19 O14'
_chemical_formula_weight 1314.63
_chemical_name_systematic
; 
 ? 
;
_space_group_IT_number 44
_symmetry_cell_setting orthorhombic
_symmetry_space_group_name_Hall 'I 2 -2'
_symmetry_space_group_name_H-M 'I m m 2'
_atom_sites_solution_hydrogens geom
_atom_sites_solution_primary direct
_atom_sites_solution_secondary difmap
_audit_creation_method SHELXL-97
_cell_angle_alpha 90.00
_cell_angle_beta 90.00
_cell_angle_gamma 90.00
_cell_formula_units_Z 2
_cell_length_a 13.179(1)
_cell_length_b 13.178(1)
_cell_length_c 20.568(1)
_cell_measurement_reflns_used 3174
_cell_measurement_temperature 90(2)
_cell_measurement_theta_max 27.51
_cell_measurement_theta_min 2.95
_cell_volume 3572.1(4)
_computing_cell_refinement 'Bruker SMART (Bruker, 2002)'
_computing_data_collection 'Bruker SMART (Bruker, 2002)'
_computing_data_reduction 'Bruker SAINT (Bruker, 2002)'
_computing_molecular_graphics 'CrystalMaker (Palmer, 2006)'
_computing_publication_material 'Bruker SHELXTL (Bruker, 2002)'
_computing_structure_refinement 'SHELXL-97 (Sheldrick, 1997)'
_computing_structure_solution 'SHELXS-97 (Sheldrick, 1997)'
_diffrn_ambient_temperature 90(2)
_diffrn_detector_area_resol_mean 512
_diffrn_measured_fraction_theta_full 0.997
_diffrn_measured_fraction_theta_max 0.997
_diffrn_measurement_device_type 'Bruker APEX CCD area detector'
_diffrn_measurement_method 'Phi and omega scans'
_diffrn_radiation_monochromator graphite
_diffrn_radiation_probe x-ray
_diffrn_radiation_type MoK\a
_diffrn_radiation_wavelength 0.71073
_diffrn_reflns_av_R_equivalents 0.0543
_diffrn_reflns_av_sigmaI/netI 0.0535
_diffrn_reflns_limit_h_max 17
_diffrn_reflns_limit_h_min -17
_diffrn_reflns_limit_k_max 17
_diffrn_reflns_limit_k_min -17
_diffrn_reflns_limit_l_max 27
_diffrn_reflns_limit_l_min -27
_diffrn_reflns_number 17753
_diffrn_reflns_theta_full 28.08
_diffrn_reflns_theta_max 28.08
_diffrn_reflns_theta_min 2.95
_diffrn_source 'fine-focus sealed tube'
_diffrn_standards_decay_% 0.001
_exptl_absorpt_coefficient_mu 1.272
_exptl_absorpt_correction_T_max 0.9051
_exptl_absorpt_correction_T_min 0.8033
_exptl_absorpt_correction_type multi-scan
_exptl_absorpt_process_details 'SADABS SHELXL-97 (Sheldrick, 1997)'
_exptl_crystal_colour green
_exptl_crystal_density_diffrn 1.223
_exptl_crystal_density_method 'not measured'
_exptl_crystal_description block
_exptl_crystal_F_000 1344
_exptl_crystal_size_max 0.18
_exptl_crystal_size_mid 0.16
_exptl_crystal_size_min 0.08
_platon_squeeze_details
;
;
_refine_diff_density_max 0.965
_refine_diff_density_min -0.538
_refine_diff_density_rms 0.106
_refine_ls_abs_structure_details 'Flack H D (1983), Acta Cryst. A39, 876-881'
_refine_ls_abs_structure_Flack 0.0(2)
_refine_ls_extinction_method none
_refine_ls_goodness_of_fit_ref 1.074
_refine_ls_hydrogen_treatment constr
_refine_ls_matrix_type full
_refine_ls_number_parameters 156
_refine_ls_number_reflns 4701
_refine_ls_number_restraints 1
_refine_ls_restrained_S_all 1.074
_refine_ls_R_factor_all 0.0609
_refine_ls_R_factor_gt 0.0521
_refine_ls_shift/su_max 0.000
_refine_ls_shift/su_mean 0.000
_refine_ls_structure_factor_coef Fsqd
_refine_ls_weighting_details 'calc w=1/[\s^2^(Fo^2^)+(0.0775P)^2^+2.2298P] where P=(Fo^2^+2Fc^2^)/3'
_refine_ls_weighting_scheme calc
_refine_ls_wR_factor_gt 0.1315
_refine_ls_wR_factor_ref 0.1364
_reflns_number_gt 3985
_reflns_number_total 4701
_reflns_threshold_expression >2sigma(I)
_cod_data_source_file cg900734dsup1.cif
_cod_data_source_block imm2
_cod_depositor_comments
;
The following automatic conversions were performed:

'_symmetry_cell_setting' value 'Orthorhombic' changed to
'orthorhombic' according to
/home/saulius/struct/CIF-dictionaries/cif_core.dic dictionary named
'cif_core.dic' version 2.4.2 from 2011-04-26.

Automatic conversion script
Id: cif_fix_values 1891 2012-01-12 08:04:46Z andrius 
;
_cod_original_cell_volume 3572.0(5)
_cod_original_sg_symbol_Hall I2-2
_cod_original_sg_symbol_H-M Imm2
_cod_database_code 4509726

loop_
_symmetry_equiv_pos_as_xyz
'x, y, z'
'-x, -y, z'
'x, -y, z'
'-x, y, z'
'x+1/2, y+1/2, z+1/2'
'-x+1/2, -y+1/2, z+1/2'
'x+1/2, -y+1/2, z+1/2'
'-x+1/2, y+1/2, z+1/2'

loop_
_atom_site_label
_atom_site_type_symbol
_atom_site_fract_x
_atom_site_fract_y
_atom_site_fract_z
_atom_site_U_iso_or_equiv
_atom_site_adp_type
_atom_site_occupancy
_atom_site_symmetry_multiplicity
_atom_site_calc_flag
_atom_site_refinement_flags
Cu1 Cu 0.19517(4) 0.0000 1.08941(4) 0.01262(14) Uani 1 2 d S
Cu2 Cu 0.0000 0.19516(4) 1.08945(4) 0.01294(14) Uani 1 2 d S
Cl1 Cl 0.0000 0.0000 1.09778(15) 0.0274(6) Uani 1 4 d S
O1 O 0.2886(4) 0.4029(3) 0.6584(2) 0.0384(11) Uani 1 1 d .
O2 O 0.4037(4) 0.2894(4) 0.6579(2) 0.0429(11) Uani 1 1 d .
O90 O 0.0000 0.3790(5) 1.0750(5) 0.076(3) Uani 1 2 d S
O91 O 0.3795(4) 0.0000 1.0749(4) 0.071(3) Uani 1 2 d S
N1 N 0.1125(4) 0.1873(4) 1.0198(2) 0.0298(11) Uani 1 1 d .
N2 N 0.1854(4) 0.1119(4) 1.0201(2) 0.0289(11) Uani 1 1 d .
N3 N 0.1221(3) 0.2403(3) 0.96947(18) 0.0302(8) Uani 1 1 d .
N4 N 0.2394(3) 0.1211(3) 0.96949(18) 0.0293(8) Uani 1 1 d .
C1 C 0.1977(4) 0.1982(4) 0.9314(2) 0.0168(11) Uani 1 1 d .
C2 C 0.3288(3) 0.3284(3) 0.6833(2) 0.0248(9) Uani 1 1 d .
C3 C 0.2354(4) 0.2362(4) 0.8744(2) 0.0338(11) Uani 1 1 d .
C4 C 0.2011(5) 0.3238(5) 0.8428(3) 0.0413(16) Uani 1 1 d .
H4 H 0.1589 0.3693 0.8664 0.050 Uiso 1 1 calc R
C5 C 0.3233(5) 0.2003(5) 0.8422(3) 0.0414(16) Uani 1 1 d .
H5 H 0.3683 0.1580 0.8659 0.050 Uiso 1 1 calc R
C6 C 0.2246(7) 0.3472(7) 0.7812(4) 0.085(3) Uani 1 1 d .
H6 H 0.1901 0.4028 0.7618 0.102 Uiso 1 1 calc R
C7 C 0.3470(6) 0.2220(7) 0.7807(4) 0.077(3) Uani 1 1 d .
H7 H 0.4012 0.1858 0.7609 0.093 Uiso 1 1 calc R
C8 C 0.2959(5) 0.2959(5) 0.7435(3) 0.0290(15) Uani 1 1 d .

loop_
_atom_site_aniso_label
_atom_site_aniso_U_11
_atom_site_aniso_U_22
_atom_site_aniso_U_33
_atom_site_aniso_U_23
_atom_site_aniso_U_13
_atom_site_aniso_U_12
Cu1 0.0162(3) 0.0157(3) 0.0059(2) 0.000 0.0000(4) 0.000
Cu2 0.0157(3) 0.0168(3) 0.0063(2) -0.0004(4) 0.000 0.000
Cl1 0.0216(8) 0.0214(8) 0.0391(17) 0.000 0.000 0.000
O1 0.061(3) 0.036(2) 0.0179(17) 0.0164(16) 0.0001(18) -0.0081(18)
O2 0.041(2) 0.066(3) 0.0218(18) 0.0018(19) 0.0176(18) -0.0080(19)
O90 0.081(4) 0.034(3) 0.112(9) -0.011(4) 0.000 0.000
O91 0.033(3) 0.081(4) 0.100(8) 0.000 -0.011(4) 0.000
N1 0.026(2) 0.046(3) 0.017(2) -0.0050(18) 0.0031(18) -0.011(2)
N2 0.037(3) 0.027(3) 0.022(2) -0.0004(19) -0.0021(17) -0.0072(19)
N3 0.039(2) 0.030(2) 0.0220(18) 0.0069(16) -0.0004(16) 0.0049(17)
N4 0.027(2) 0.037(2) 0.0237(19) -0.0034(16) 0.0038(16) 0.0050(17)
C1 0.018(3) 0.019(3) 0.014(2) 0.001(2) 0.0025(19) 0.0023(17)
C2 0.028(2) 0.024(2) 0.022(2) 0.0062(19) 0.0080(19) 0.0000(19)
C3 0.031(3) 0.038(3) 0.033(2) 0.004(2) 0.004(2) 0.000(2)
C4 0.060(4) 0.033(3) 0.031(3) 0.005(2) 0.027(3) 0.018(3)
C5 0.038(3) 0.054(4) 0.032(3) 0.023(3) 0.000(3) 0.019(3)
C6 0.105(6) 0.083(6) 0.068(5) 0.039(5) 0.035(5) 0.044(5)
C7 0.069(5) 0.097(6) 0.066(5) 0.029(5) 0.032(4) 0.040(4)
C8 0.031(3) 0.034(4) 0.021(3) 0.001(3) -0.001(2) -0.003(2)

loop_
_atom_type_symbol
_atom_type_description
_atom_type_scat_dispersion_real
_atom_type_scat_dispersion_imag
_atom_type_scat_source
C C 0.0033 0.0016 'International Tables Vol C Tables 4.2.6.8 and 6.1.1.4'
H H 0.0000 0.0000 'International Tables Vol C Tables 4.2.6.8 and 6.1.1.4'
N N 0.0061 0.0033 'International Tables Vol C Tables 4.2.6.8 and 6.1.1.4'
O O 0.0106 0.0060 'International Tables Vol C Tables 4.2.6.8 and 6.1.1.4'
Cl Cl 0.1484 0.1585 'International Tables Vol C Tables 4.2.6.8 and 6.1.1.4'
Cu Cu 0.3201 1.2651 'International Tables Vol C Tables 4.2.6.8 and 6.1.1.4'

loop_
_geom_angle_atom_site_label_1
_geom_angle_atom_site_label_2
_geom_angle_atom_site_label_3
_geom_angle
_geom_angle_site_symmetry_1
_geom_angle_site_symmetry_3
O1 Cu1 O1 83.4(3) 6 8_545
O1 Cu1 N2 92.38(15) 6 .
O1 Cu1 N2 175.2(2) 8_545 .
O1 Cu1 N2 175.2(2) 6 3
O1 Cu1 N2 92.38(15) 8_545 3
N2 Cu1 N2 91.7(3) . 3
O1 Cu1 O91 88.8(2) 6 .
O1 Cu1 O91 88.8(2) 8_545 .
N2 Cu1 O91 88.7(2) . .
N2 Cu1 O91 88.7(2) 3 .
O1 Cu1 Cl1 93.53(16) 6 .
O1 Cu1 Cl1 93.53(16) 8_545 .
N2 Cu1 Cl1 89.08(15) . .
N2 Cu1 Cl1 89.08(15) 3 .
O91 Cu1 Cl1 176.8(2) . .
O2 Cu2 O2 83.5(3) 6 7_455
O2 Cu2 N1 92.27(15) 6 .
O2 Cu2 N1 174.9(2) 7_455 .
O2 Cu2 N1 174.9(2) 6 4
O2 Cu2 N1 92.27(15) 7_455 4
N1 Cu2 N1 91.9(3) . 4
O2 Cu2 O90 89.1(2) 6 .
O2 Cu2 O90 89.1(2) 7_455 .
N1 Cu2 O90 88.0(2) . .
N1 Cu2 O90 88.0(2) 4 .
O2 Cu2 Cl1 93.31(17) 6 .
O2 Cu2 Cl1 93.31(17) 7_455 .
N1 Cu2 Cl1 89.78(16) . .
N1 Cu2 Cl1 89.78(16) 4 .
O90 Cu2 Cl1 176.8(2) . .
Cu2 Cl1 Cu2 172.38(15) 2 .
Cu2 Cl1 Cu1 89.746(10) 2 2
Cu2 Cl1 Cu1 89.746(10) . 2
Cu2 Cl1 Cu1 89.746(10) 2 .
Cu2 Cl1 Cu1 89.746(10) . .
Cu1 Cl1 Cu1 172.34(15) 2 .
C2 O1 Cu1 142.4(4) . 6_554
C2 O2 Cu2 143.4(4) . 6_554
N3 N1 N2 109.5(5) . .
N3 N1 Cu2 128.1(4) . .
N2 N1 Cu2 122.2(4) . .
N4 N2 N1 108.5(5) . .
N4 N2 Cu1 127.2(4) . .
N1 N2 Cu1 124.2(4) . .
N1 N3 C1 108.5(4) . .
N2 N4 C1 108.1(4) . .
C3 C1 N3 126.8(5) . .
C3 C1 N4 127.2(4) . .
N3 C1 N4 104.9(4) . .
O1 C2 O2 120.3(4) . .
O1 C2 C8 119.1(5) . .
O2 C2 C8 120.2(5) . .
C1 C3 C4 125.6(5) . .
C1 C3 C5 125.2(5) . .
C4 C3 C5 108.8(5) . .
C6 C4 C3 123.6(6) . .
C6 C4 H4 118.2 . .
C3 C4 H4 118.2 . .
C7 C5 C3 124.4(5) . .
C7 C5 H5 117.8 . .
C3 C5 H5 117.8 . .
C4 C6 C8 124.7(7) . .
C4 C6 H6 117.6 . .
C8 C6 H6 117.6 . .
C5 C7 C8 123.3(6) . .
C5 C7 H7 118.3 . .
C8 C7 H7 118.3 . .
C2 C8 C6 124.0(6) . .
C2 C8 C7 123.4(6) . .
C6 C8 C7 110.9(6) . .

loop_
_geom_bond_atom_site_label_1
_geom_bond_atom_site_label_2
_geom_bond_distance
_geom_bond_site_symmetry_2
Cu1 O1 1.923(4) 6
Cu1 O1 1.923(4) 8_545
Cu1 N2 2.054(5) .
Cu1 N2 2.054(5) 3
Cu1 O91 2.448(6) .
Cu1 Cl1 2.5775(6) .
Cu2 O2 1.907(4) 6
Cu2 O2 1.907(4) 7_455
Cu2 N1 2.063(5) .
Cu2 N1 2.063(5) 4
Cu2 O90 2.440(6) .
Cu2 Cl1 2.5773(5) .
Cl1 Cu2 2.5773(5) 2
Cl1 Cu1 2.5775(6) 2
O1 C2 1.227(6) .
O1 Cu1 1.923(4) 6_554
O2 C2 1.229(6) .
O2 Cu2 1.907(4) 6_554
N1 N3 1.256(6) .
N1 N2 1.382(7) .
N2 N4 1.267(6) .
N3 C1 1.384(6) .
N4 C1 1.394(7) .
C1 C3 1.368(7) .
C2 C8 1.381(8) .
C3 C4 1.400(8) .
C3 C5 1.415(8) .
C4 C6 1.341(9) .
C4 H4 0.9500 .
C5 C7 1.334(9) .
C5 H5 0.9500 .
C6 C8 1.392(9) .
C6 H6 0.9500 .
C7 C8 1.409(9) .
C7 H7 0.9500 .

loop_
_geom_torsion_atom_site_label_1
_geom_torsion_atom_site_label_2
_geom_torsion_atom_site_label_3
_geom_torsion_atom_site_label_4
_geom_torsion
_geom_torsion_site_symmetry_1
_geom_torsion_site_symmetry_4
O2 Cu2 Cl1 Cu2 -138.19(15) 6 2
O2 Cu2 Cl1 Cu2 138.19(15) 7_455 2
N1 Cu2 Cl1 Cu2 -45.93(14) . 2
N1 Cu2 Cl1 Cu2 45.93(14) 4 2
O90 Cu2 Cl1 Cu2 0.000(7) . 2
O2 Cu2 Cl1 Cu1 135.63(16) 6 2
O2 Cu2 Cl1 Cu1 52.01(17) 7_455 2
N1 Cu2 Cl1 Cu1 -132.11(16) . 2
N1 Cu2 Cl1 Cu1 -40.25(15) 4 2
O90 Cu2 Cl1 Cu1 -86.18(8) . 2
O2 Cu2 Cl1 Cu1 -52.01(17) 6 .
O2 Cu2 Cl1 Cu1 -135.63(16) 7_455 .
N1 Cu2 Cl1 Cu1 40.25(15) . .
N1 Cu2 Cl1 Cu1 132.11(16) 4 .
O90 Cu2 Cl1 Cu1 86.18(8) . .
O1 Cu1 Cl1 Cu2 -135.60(16) 6 2
O1 Cu1 Cl1 Cu2 -52.01(16) 8_545 2
N2 Cu1 Cl1 Cu2 132.07(16) . 2
N2 Cu1 Cl1 Cu2 40.33(16) 3 2
O91 Cu1 Cl1 Cu2 86.20(8) . 2
O1 Cu1 Cl1 Cu2 52.01(16) 6 .
O1 Cu1 Cl1 Cu2 135.60(16) 8_545 .
N2 Cu1 Cl1 Cu2 -40.33(16) . .
N2 Cu1 Cl1 Cu2 -132.07(16) 3 .
O91 Cu1 Cl1 Cu2 -86.20(8) . .
O1 Cu1 Cl1 Cu1 138.21(14) 6 2
O1 Cu1 Cl1 Cu1 -138.21(14) 8_545 2
N2 Cu1 Cl1 Cu1 45.87(14) . 2
N2 Cu1 Cl1 Cu1 -45.87(14) 3 2
O91 Cu1 Cl1 Cu1 0.000(7) . 2
O2 Cu2 N1 N3 -125.7(5) 6 .
O2 Cu2 N1 N3 -92(3) 7_455 .
N1 Cu2 N1 N3 51.3(6) 4 .
O90 Cu2 N1 N3 -36.7(5) . .
Cl1 Cu2 N1 N3 141.0(5) . .
O2 Cu2 N1 N2 61.0(4) 6 .
O2 Cu2 N1 N2 95(2) 7_455 .
N1 Cu2 N1 N2 -122.1(4) 4 .
O90 Cu2 N1 N2 150.0(4) . .
Cl1 Cu2 N1 N2 -32.3(4) . .
N3 N1 N2 N4 0.6(6) . .
Cu2 N1 N2 N4 175.0(3) . .
N3 N1 N2 Cu1 -175.8(4) . .
Cu2 N1 N2 Cu1 -1.4(6) . .
O1 Cu1 N2 N4 124.9(5) 6 .
O1 Cu1 N2 N4 96(3) 8_545 .
N2 Cu1 N2 N4 -52.6(5) 3 .
O91 Cu1 N2 N4 36.1(5) . .
Cl1 Cu1 N2 N4 -141.6(5) . .
O1 Cu1 N2 N1 -59.3(4) 6 .
O1 Cu1 N2 N1 -89(2) 8_545 .
N2 Cu1 N2 N1 123.2(4) 3 .
O91 Cu1 N2 N1 -148.1(5) . .
Cl1 Cu1 N2 N1 34.2(4) . .
N2 N1 N3 C1 4.2(6) . .
Cu2 N1 N3 C1 -169.9(4) . .
N1 N2 N4 C1 -5.0(6) . .
Cu1 N2 N4 C1 171.3(4) . .
N1 N3 C1 C3 -176.0(5) . .
N1 N3 C1 N4 -7.0(6) . .
N2 N4 C1 C3 176.3(5) . .
N2 N4 C1 N3 7.3(5) . .
Cu1 O1 C2 O2 -6.6(9) 6_554 .
Cu1 O1 C2 C8 166.4(5) 6_554 .
Cu2 O2 C2 O1 6.3(10) 6_554 .
Cu2 O2 C2 C8 -166.6(5) 6_554 .
N3 C1 C3 C4 -2.5(9) . .
N4 C1 C3 C4 -169.1(6) . .
N3 C1 C3 C5 169.3(6) . .
N4 C1 C3 C5 2.6(9) . .
C1 C3 C4 C6 -165.6(8) . .
C5 C3 C4 C6 21.6(10) . .
C1 C3 C5 C7 164.7(8) . .
C4 C3 C5 C7 -22.4(10) . .
C3 C4 C6 C8 -9.0(15) . .
C3 C5 C7 C8 10.3(14) . .
O1 C2 C8 C6 -5.4(10) . .
O2 C2 C8 C6 167.6(7) . .
O1 C2 C8 C7 -169.5(7) . .
O2 C2 C8 C7 3.4(10) . .
C4 C6 C8 C2 -171.3(8) . .
C4 C6 C8 C7 -5.5(13) . .
C5 C7 C8 C2 170.8(8) . .
C5 C7 C8 C6 4.8(12) . .

loop_
_platon_squeeze_void_nr
_platon_squeeze_void_average_x
_platon_squeeze_void_average_y
_platon_squeeze_void_average_z
_platon_squeeze_void_volume
_platon_squeeze_void_count_electrons
_platon_squeeze_void_content
1 -0.121 -0.084 0.422 2052 844 ' '
